data_7152299
loop_
_publ_author_name
'Mijangos, Marco V.'
'Gonz\'alez-Marrero, Joaquin'
'Miranda, Luis D.'
'Vincent-Ruz, Paulette'
'Lujan-Montelongo, Armando'
'Olivera-D\'iaz, Diana'
'Bautista, Elhiu'
'Ortega, Alfredo'
'de la Luz Campos-Gonz\'alez, Mar\'ia'
'Gamez-Monta\~no, Rocio'

_publ_section_title
;
 Microwave-assisted C-3 selective oxidative radical alkylation of
 flavones.
;
_journal_issue 15
_journal_name_full 'Organic &amp; biomolecular chemistry'
_journal_page_first 2946
_journal_page_last 2949
_journal_paper_doi 10.1039/c2ob25249j
_journal_volume 10
_journal_year 2012
_chemical_absolute_configuration unk
_chemical_formula_sum 'C20 H18 O5'
_chemical_formula_weight 338.34
_chemical_name_systematic
;

?

;
_space_group_IT_number 19
_symmetry_cell_setting orthorhombic
_symmetry_space_group_name_Hall 'P 2ac 2ab'
_symmetry_space_group_name_H-M 'P 21 21 21'
_atom_sites_solution_hydrogens geom
_atom_sites_solution_primary direct
_atom_sites_solution_secondary difmap
_audit_creation_method SHELXL-97
_cell_angle_alpha 90.00
_cell_angle_beta 90.00
_cell_angle_gamma 90.00
_cell_formula_units_Z 4
_cell_length_a 7.2980(15)
_cell_length_b 13.566(3)
_cell_length_c 17.045(3)
_cell_measurement_reflns_used 1870
_cell_measurement_temperature 298(2)
_cell_measurement_theta_max 23.61
_cell_measurement_theta_min 2.39
_cell_volume 1687.5(6)
_computing_cell_refinement 'SMART V 5.625 (Bruker, 1999)'
_computing_data_collection 'SMART V 5.625 (Bruker, 1999)'
_computing_data_reduction 'SAINT V 6.23A (Bruker, 1999)'
_computing_molecular_graphics 'SHELXTL V 6.12 (Sheldrick, 2000)'
_computing_publication_material 'SHELXTL V 6.12 (Sheldrick, 2000)'
_computing_structure_refinement 'SHELXTL V 6.12 (Sheldrick, 2000)'
_computing_structure_solution 'SHELXTL V 6.12 (Sheldrick, 2000)'
_diffrn_ambient_temperature 298(2)
_diffrn_detector_area_resol_mean 0.83
_diffrn_measured_fraction_theta_full 0.997
_diffrn_measured_fraction_theta_max 0.998
_diffrn_measurement_device_type 'Bruker Smart APEX AXS CCD area detector'
_diffrn_measurement_method 'omega scans'
_diffrn_radiation_monochromator graphite
_diffrn_radiation_source 'fine-focus sealed tube'
_diffrn_radiation_type MoK\a
_diffrn_radiation_wavelength 0.71073
_diffrn_reflns_av_R_equivalents 0.0799
_diffrn_reflns_av_sigmaI/netI 0.0693
_diffrn_reflns_limit_h_max 8
_diffrn_reflns_limit_h_min -8
_diffrn_reflns_limit_k_max 16
_diffrn_reflns_limit_k_min -16
_diffrn_reflns_limit_l_max 20
_diffrn_reflns_limit_l_min -20
_diffrn_reflns_number 14051
_diffrn_reflns_theta_full 25.40
_diffrn_reflns_theta_max 25.40
_diffrn_reflns_theta_min 1.92
_exptl_absorpt_coefficient_mu 0.096
_exptl_absorpt_correction_T_max 0.9924
_exptl_absorpt_correction_T_min 0.9719
_exptl_absorpt_correction_type multi-scan
_exptl_absorpt_process_details
;

sadabs, Sheldrick, G. M. (1996). University of Gottingen, Germany.

;
_exptl_crystal_colour Colorless
_exptl_crystal_density_diffrn 1.332
_exptl_crystal_density_method 'not measured'
_exptl_crystal_description Prism
_exptl_crystal_F_000 712
_exptl_crystal_size_max 0.30
_exptl_crystal_size_mid 0.09
_exptl_crystal_size_min 0.08
_refine_diff_density_max 0.132
_refine_diff_density_min -0.127
_refine_diff_density_rms 0.031
_refine_ls_abs_structure_details 'Flack H D (1983), Acta Cryst. A39, 876-881, 1303 Friedel pairs merged'
_refine_ls_abs_structure_Flack 1.5(17)
_refine_ls_extinction_method none
_refine_ls_goodness_of_fit_ref 1.000
_refine_ls_hydrogen_treatment constr
_refine_ls_matrix_type full
_refine_ls_number_parameters 228
_refine_ls_number_reflns 3104
_refine_ls_number_restraints 0
_refine_ls_restrained_S_all 1.000
_refine_ls_R_factor_all 0.1069
_refine_ls_R_factor_gt 0.0510
_refine_ls_shift/su_max 0.000
_refine_ls_shift/su_mean 0.000
_refine_ls_structure_factor_coef Fsqd
_refine_ls_weighting_details 'calc w=1/[\s^2^(Fo^2^)+(0.0438P)^2^] where P=(Fo^2^+2Fc^2^)/3'
_refine_ls_weighting_scheme calc
_refine_ls_wR_factor_gt 0.0969
_refine_ls_wR_factor_ref 0.1156
_reflns_number_gt 1812
_reflns_number_total 3104
_reflns_threshold_expression >2sigma(I)
_cod_data_source_file c2ob25249j.txt
_cod_data_source_block 068mgl10
_cod_depositor_comments
;
The following automatic conversions were performed:

'_symmetry_cell_setting' value 'Orthorhombic' changed to
'orthorhombic' according to
/home/saulius/struct/CIF-dictionaries/cif_core.dic dictionary named
'cif_core.dic' version 2.4.1 from 2010-06-29.

Automatic conversion script
Id: cif_fix_values 1715 2011-07-08 13:25:40Z adriana 
;
_cod_database_code 7152299
_solved_by 'Simon Hernandez-Ortega'

loop_
_symmetry_equiv_pos_as_xyz
'x, y, z'
'-x+1/2, -y, z+1/2'
'-x, y+1/2, -z+1/2'
'x+1/2, -y+1/2, -z'

loop_
_atom_site_label
_atom_site_type_symbol
_atom_site_fract_x
_atom_site_fract_y
_atom_site_fract_z
_atom_site_U_iso_or_equiv
_atom_site_adp_type
_atom_site_occupancy
_atom_site_symmetry_multiplicity
_atom_site_calc_flag
_atom_site_refinement_flags
O1 O 0.9720(3) 0.25171(14) 0.10708(12) 0.0505(6) Uani 1 1 d .
O2 O 0.8214(4) -0.03060(16) 0.15064(15) 0.0746(8) Uani 1 1 d .
O3 O 1.1169(4) -0.02854(17) -0.02637(17) 0.0835(9) Uani 1 1 d .
O4 O 0.8902(3) -0.13534(15) -0.04337(14) 0.0637(7) Uani 1 1 d .
O5 O 0.9427(4) 0.39328(17) -0.24122(14) 0.0766(8) Uani 1 1 d .
C2 C 0.9215(4) 0.1905(2) 0.04661(19) 0.0450(9) Uani 1 1 d .
C3 C 0.8703(5) 0.0960(2) 0.05910(18) 0.0468(9) Uani 1 1 d .
C4 C 0.8671(5) 0.0554(2) 0.1382(2) 0.0524(9) Uani 1 1 d .
C5 C 0.9278(5) 0.0930(3) 0.2795(2) 0.0628(10) Uani 1 1 d .
H5 H 0.8919 0.0295 0.2933 0.075 Uiso 1 1 calc R
C6 C 0.9846(6) 0.1569(3) 0.3362(2) 0.0708(11) Uani 1 1 d .
H6 H 0.9883 0.1367 0.3883 0.085 Uiso 1 1 calc R
C7 C 1.0369(6) 0.2521(3) 0.3165(2) 0.0664(11) Uani 1 1 d .
H7 H 1.0770 0.2949 0.3554 0.080 Uiso 1 1 calc R
C8 C 1.0301(5) 0.2834(2) 0.2404(2) 0.0579(10) Uani 1 1 d .
H8 H 1.0629 0.3475 0.2272 0.069 Uiso 1 1 calc R
C9 C 0.9732(5) 0.2173(2) 0.18308(19) 0.0480(9) Uani 1 1 d .
C10 C 0.9231(5) 0.1219(2) 0.2011(2) 0.0515(9) Uani 1 1 d .
C11 C 0.9312(4) 0.2451(2) -0.02847(19) 0.0455(8) Uani 1 1 d .
C12 C 0.9923(5) 0.2016(2) -0.0975(2) 0.0523(9) Uani 1 1 d .
H12 H 1.0311 0.1363 -0.0967 0.063 Uiso 1 1 calc R
C13 C 0.9965(5) 0.2529(2) -0.1668(2) 0.0585(9) Uani 1 1 d .
H13 H 1.0388 0.2225 -0.2122 0.070 Uiso 1 1 calc R
C14 C 0.9378(5) 0.3502(2) -0.1691(2) 0.0537(9) Uani 1 1 d .
C15 C 0.8813(5) 0.3958(2) -0.1013(2) 0.0527(9) Uani 1 1 d .
H15 H 0.8449 0.4615 -0.1022 0.063 Uiso 1 1 calc R
C16 C 0.8787(4) 0.3435(2) -0.0316(2) 0.0487(8) Uani 1 1 d .
H16 H 0.8410 0.3749 0.0141 0.058 Uiso 1 1 calc R
C17 C 0.8081(5) 0.0262(2) -0.00361(19) 0.0516(9) Uani 1 1 d .
H17A H 0.7746 0.0632 -0.0501 0.062 Uiso 1 1 calc R
H17B H 0.7004 -0.0091 0.0144 0.062 Uiso 1 1 calc R
C18 C 0.9578(5) -0.0472(2) -0.02413(19) 0.0522(9) Uani 1 1 d .
C19 C 1.0249(6) -0.2073(2) -0.0701(2) 0.0795(13) Uani 1 1 d .
H19A H 1.0861 -0.1827 -0.1166 0.095 Uiso 1 1 calc R
H19B H 1.1166 -0.2171 -0.0296 0.095 Uiso 1 1 calc R
C20 C 0.9377(6) -0.2998(3) -0.0877(3) 0.0996(16) Uani 1 1 d .
H20A H 0.8483 -0.2903 -0.1283 0.149 Uiso 1 1 calc R
H20B H 0.8783 -0.3246 -0.0414 0.149 Uiso 1 1 calc R
H20C H 1.0281 -0.3463 -0.1051 0.149 Uiso 1 1 calc R
C21 C 0.8967(6) 0.4956(3) -0.2467(2) 0.0874(14) Uani 1 1 d .
H21A H 0.9843 0.5338 -0.2176 0.131 Uiso 1 1 calc R
H21B H 0.7765 0.5061 -0.2254 0.131 Uiso 1 1 calc R
H21C H 0.8986 0.5156 -0.3007 0.131 Uiso 1 1 calc R

loop_
_atom_site_aniso_label
_atom_site_aniso_U_11
_atom_site_aniso_U_22
_atom_site_aniso_U_33
_atom_site_aniso_U_23
_atom_site_aniso_U_13
_atom_site_aniso_U_12
O1 0.0548(15) 0.0379(11) 0.0589(14) -0.0043(12) -0.0010(12) -0.0017(12)
O2 0.106(2) 0.0357(14) 0.0821(18) 0.0035(13) -0.0073(16) -0.0115(14)
O3 0.0484(16) 0.0566(15) 0.145(3) -0.0284(17) -0.0023(19) -0.0035(14)
O4 0.0606(16) 0.0414(12) 0.0892(18) -0.0205(13) 0.0093(15) -0.0016(12)
O5 0.108(2) 0.0602(16) 0.0620(16) 0.0080(13) -0.0037(16) 0.0001(16)
C2 0.042(2) 0.0354(18) 0.057(2) -0.0124(17) -0.0023(18) 0.0040(15)
C3 0.047(2) 0.0349(18) 0.059(2) -0.0086(17) 0.0002(17) 0.0059(17)
C4 0.056(2) 0.0353(19) 0.066(2) -0.0027(18) -0.0002(19) 0.0009(19)
C5 0.075(3) 0.052(2) 0.062(2) 0.002(2) 0.007(2) 0.001(2)
C6 0.086(3) 0.070(3) 0.057(2) -0.001(2) 0.005(2) -0.006(2)
C7 0.073(3) 0.068(3) 0.058(2) -0.015(2) 0.000(2) -0.002(2)
C8 0.065(3) 0.046(2) 0.063(2) -0.0084(19) -0.002(2) -0.0049(19)
C9 0.047(2) 0.0408(19) 0.056(2) 0.0016(17) 0.0066(18) 0.0014(17)
C10 0.054(2) 0.042(2) 0.058(2) -0.0037(17) 0.0040(18) 0.0075(18)
C11 0.041(2) 0.0364(17) 0.059(2) -0.0030(17) -0.0048(18) 0.0009(16)
C12 0.053(2) 0.0416(18) 0.062(2) -0.0060(18) 0.001(2) 0.0054(18)
C13 0.069(3) 0.053(2) 0.054(2) -0.0052(19) 0.003(2) 0.002(2)
C14 0.056(2) 0.050(2) 0.055(2) 0.004(2) -0.002(2) -0.0066(19)
C15 0.052(2) 0.0405(18) 0.066(2) 0.001(2) -0.002(2) 0.0009(18)
C16 0.047(2) 0.0432(19) 0.056(2) -0.0081(18) 0.0000(19) -0.0022(17)
C17 0.050(2) 0.0420(19) 0.063(2) -0.0073(18) -0.0026(18) -0.0030(18)
C18 0.057(2) 0.043(2) 0.057(2) -0.0071(17) -0.002(2) -0.0025(19)
C19 0.075(3) 0.052(2) 0.111(3) -0.027(2) 0.008(3) 0.007(2)
C20 0.097(4) 0.058(2) 0.144(4) -0.021(3) 0.023(3) 0.015(3)
C21 0.120(4) 0.061(3) 0.082(3) 0.019(2) -0.009(3) -0.004(3)

loop_
_atom_type_symbol
_atom_type_description
_atom_type_scat_dispersion_real
_atom_type_scat_dispersion_imag
_atom_type_scat_source
C C 0.0033 0.0016 'International Tables Vol C Tables 4.2.6.8 and 6.1.1.4'
H H 0.0000 0.0000 'International Tables Vol C Tables 4.2.6.8 and 6.1.1.4'
O O 0.0106 0.0060 'International Tables Vol C Tables 4.2.6.8 and 6.1.1.4'

loop_
_geom_angle_atom_site_label_1
_geom_angle_atom_site_label_2
_geom_angle_atom_site_label_3
_geom_angle
C2 O1 C9 120.2(2)
C18 O4 C19 115.3(3)
C14 O5 C21 118.0(3)
C3 C2 O1 121.9(3)
C3 C2 C11 128.6(3)
O1 C2 C11 109.5(2)
C2 C3 C4 120.6(3)
C2 C3 C17 124.8(3)
C4 C3 C17 114.6(3)
O2 C4 C3 121.4(3)
O2 C4 C10 122.4(3)
C3 C4 C10 116.2(3)
C6 C5 C10 120.5(3)
C5 C6 C7 120.2(4)
C8 C7 C6 120.7(3)
C7 C8 C9 118.5(3)
O1 C9 C10 121.7(3)
O1 C9 C8 116.4(3)
C10 C9 C8 121.9(3)
C9 C10 C5 118.1(3)
C9 C10 C4 119.4(3)
C5 C10 C4 122.5(3)
C16 C11 C12 117.6(3)
C16 C11 C2 120.1(3)
C12 C11 C2 122.3(3)
C13 C12 C11 121.4(3)
C12 C13 C14 120.1(3)
O5 C14 C15 125.0(3)
O5 C14 C13 115.3(3)
C15 C14 C13 119.7(3)
C14 C15 C16 119.7(3)
C15 C16 C11 121.5(3)
C3 C17 C18 111.1(3)
O3 C18 O4 122.9(3)
O3 C18 C17 124.8(3)
O4 C18 C17 112.2(3)
C20 C19 O4 110.6(3)

loop_
_geom_bond_atom_site_label_1
_geom_bond_atom_site_label_2
_geom_bond_distance
O1 C2 1.374(3)
O1 C9 1.377(4)
O2 C4 1.232(3)
O3 C18 1.189(4)
O4 C18 1.334(4)
O4 C19 1.458(4)
O5 C14 1.361(4)
O5 C21 1.431(4)
C2 C3 1.352(4)
C2 C11 1.480(4)
C3 C4 1.457(4)
C3 C17 1.499(4)
C4 C10 1.459(4)
C5 C6 1.363(5)
C5 C10 1.394(4)
C6 C7 1.388(5)
C7 C8 1.365(5)
C8 C9 1.390(4)
C9 C10 1.379(4)
C11 C16 1.390(4)
C11 C12 1.390(4)
C12 C13 1.371(4)
C13 C14 1.388(4)
C14 C15 1.375(4)
C15 C16 1.383(4)
C17 C18 1.519(4)
C19 C20 1.439(5)
